data_2017829
loop_
_publ_author_name
'Jiang, Dawei'
'He, Yang'
'Budow, Simone'
'Kazimierczuk, Zygmunt'
'Eickmeier, Henning'
'Reuter, Hans'
'Seela, Frank'

_publ_section_title
;
 7-Amino-1-(2-deoxy-\b-<i>erythro</i>-pentofuranosyl)-1<i>H</i>-1,2,3-triazolo[4,5-<i>d</i>]pyrimidine:
 an 8-azaadenine nucleoside with the nucleobase in a <i>syn</i>
 conformation
;
_journal_coeditor_code GD3369
_journal_issue 11
_journal_name_full 'Acta Crystallographica Section C'
_journal_page_first o561
_journal_page_last o564
_journal_paper_doi 10.1107/S0108270110043088
_journal_volume 66
_journal_year 2010
_chemical_formula_iupac 'C9 H12 N6 O3'
_chemical_formula_moiety 'C9 H12 N6 O3'
_chemical_formula_sum 'C9 H12 N6 O3'
_chemical_formula_weight 252.25
_chemical_name_systematic
;
7-Amino-1-(2-deoxy-\b-<i>erythro</i>-pentofuranosyl)-1<i>H</i>-1,2,3-
triazolo[4,5-<i>d</i>]pyrimidine
;
_space_group_IT_number 4
_symmetry_cell_setting monoclinic
_symmetry_space_group_name_Hall 'P 2yb'
_symmetry_space_group_name_H-M 'P 1 21 1'
_atom_sites_solution_hydrogens geom
_atom_sites_solution_primary direct
_atom_sites_solution_secondary difmap
_audit_creation_method SHELXL97
_cell_angle_alpha 90.00
_cell_angle_beta 104.056(2)
_cell_angle_gamma 90.00
_cell_formula_units_Z 2
_cell_length_a 7.1469(3)
_cell_length_b 8.7025(4)
_cell_length_c 9.1100(4)
_cell_measurement_reflns_used 9866
_cell_measurement_temperature 130(2)
_cell_measurement_theta_max 31.06
_cell_measurement_theta_min 2.94
_cell_volume 549.64(4)
_computing_cell_refinement 'SAINT (Bruker, 2008)'
_computing_data_collection 'APEX2 (Bruker, 2008)'
_computing_data_reduction 'SAINT (Bruker, 2008)'
_computing_molecular_graphics 'DIAMOND (Brandenburg, 1999)'
_computing_publication_material
;
SHELXTL (Release 5.1; Sheldrick, 2008) and PLATON (Spek, 2009)
;
_computing_structure_refinement 'SHELXTL (Release 5.1; Sheldrick, 2008)'
_computing_structure_solution 'SHELXTL (Release 5.1; Sheldrick, 2008)'
_diffrn_ambient_temperature 130(2)
_diffrn_measured_fraction_theta_full 0.997
_diffrn_measured_fraction_theta_max 0.997
_diffrn_measurement_device_type 'Bruker APEXII CCD area-detector'
_diffrn_measurement_method '\f and \w'
_diffrn_radiation_monochromator graphite
_diffrn_radiation_source 'fine-focus sealed tube'
_diffrn_radiation_type MoK\a
_diffrn_radiation_wavelength 0.71073
_diffrn_reflns_av_R_equivalents 0.0248
_diffrn_reflns_av_sigmaI/netI 0.0097
_diffrn_reflns_limit_h_max 10
_diffrn_reflns_limit_h_min -9
_diffrn_reflns_limit_k_max 12
_diffrn_reflns_limit_k_min -12
_diffrn_reflns_limit_l_max 12
_diffrn_reflns_limit_l_min -12
_diffrn_reflns_number 21532
_diffrn_reflns_theta_full 29.99
_diffrn_reflns_theta_max 29.99
_diffrn_reflns_theta_min 3.26
_diffrn_standards_number 0
_exptl_absorpt_coefficient_mu 0.119
_exptl_absorpt_correction_T_max 0.9767
_exptl_absorpt_correction_T_min 0.9709
_exptl_absorpt_correction_type multi-scan
_exptl_absorpt_process_details '(SADABS; Bruker, 2008)'
_exptl_crystal_colour colourless
_exptl_crystal_density_diffrn 1.524
_exptl_crystal_density_method 'not measured'
_exptl_crystal_description block
_exptl_crystal_F_000 264
_exptl_crystal_size_max 0.25
_exptl_crystal_size_mid 0.25
_exptl_crystal_size_min 0.20
_refine_diff_density_max 0.361
_refine_diff_density_min -0.216
_refine_ls_extinction_method none
_refine_ls_goodness_of_fit_ref 1.068
_refine_ls_hydrogen_treatment constr
_refine_ls_matrix_type full
_refine_ls_number_parameters 165
_refine_ls_number_reflns 1693
_refine_ls_number_restraints 1
_refine_ls_restrained_S_all 1.067
_refine_ls_R_factor_all 0.0279
_refine_ls_R_factor_gt 0.0276
_refine_ls_shift/su_max 0.000
_refine_ls_shift/su_mean 0.000
_refine_ls_structure_factor_coef Fsqd
_refine_ls_weighting_details 'calc w = 1/[\s^2^(Fo^2^)+(0.0562P)^2^+0.0539P] where P=(Fo^2^+2Fc^2^)/3'
_refine_ls_weighting_scheme calc
_refine_ls_wR_factor_gt 0.0751
_refine_ls_wR_factor_ref 0.0755
_reflns_number_gt 1673
_reflns_number_total 1693
_reflns_threshold_expression I>2\s(I)
_cod_data_source_file gd3369.cif
_cod_data_source_block I
_cod_original_sg_symbol_H-M 'P 21'
_cod_database_code 2017829
_cod_database_fobs_code 2017829

loop_
_symmetry_equiv_pos_as_xyz
'x, y, z'
'-x, y+1/2, -z'

loop_
_atom_site_type_symbol
_atom_site_label
_atom_site_fract_x
_atom_site_fract_y
_atom_site_fract_z
_atom_site_U_iso_or_equiv
_atom_site_adp_type
_atom_site_calc_flag
_atom_site_refinement_flags
_atom_site_occupancy
_atom_site_disorder_assembly
_atom_site_disorder_group
N N1 1.01418(16) 0.91374(17) 1.02591(12) 0.0238(2) Uani d . 1 . .
C C2 1.05938(18) 0.91975(19) 1.17820(15) 0.0235(3) Uani d . 1 . .
H H2 1.1804 0.9597 1.2232 0.028 Uiso calc R 1 . .
N N3 0.95410(15) 0.87626(15) 1.27269(12) 0.0202(2) Uani d . 1 . .
C C4 0.77645(17) 0.82784(14) 1.19787(12) 0.0166(2) Uani d . 1 . .
C C5 0.71038(16) 0.82005(14) 1.04174(12) 0.0155(2) Uani d . 1 . .
N N6 0.80284(15) 0.84202(17) 0.80165(12) 0.0226(2) Uani d . 1 . .
H H6A 0.8877 0.8675 0.7534 0.027 Uiso calc R 1 . .
H H6B 0.6930 0.8064 0.7532 0.027 Uiso calc R 1 . .
C C6 0.84157(16) 0.85780(16) 0.95148(13) 0.0180(2) Uani d . 1 . .
N N7 0.52270(14) 0.77255(13) 1.01908(11) 0.0152(2) Uani d . 1 . .
N N8 0.47826(15) 0.75329(13) 1.15331(11) 0.0171(2) Uani d . 1 . .
N N9 0.63065(16) 0.78445(13) 1.26225(12) 0.0180(2) Uani d . 1 . .
C C1' 0.36609(16) 0.76372(14) 0.88266(12) 0.0145(2) Uani d . 1 . .
H H1' 0.2469 0.7314 0.9089 0.017 Uiso calc R 1 . .
C C2' 0.33254(17) 0.91406(14) 0.79493(13) 0.0156(2) Uani d . 1 . .
H H2A 0.4525 0.9695 0.8039 0.019 Uiso calc R 1 . .
H H2B 0.2424 0.9792 0.8303 0.019 Uiso calc R 1 . .
C C3' 0.24848(16) 0.86185(15) 0.63203(13) 0.0151(2) Uani d . 1 . .
H H3' 0.3131 0.9141 0.5627 0.018 Uiso calc R 1 . .
O O3' 0.04695(12) 0.89200(14) 0.59120(10) 0.0220(2) Uani d . 1 . .
H H3O 0.0068 0.8844 0.4992 0.033 Uiso calc R 1 . .
O O4' 0.41713(13) 0.65566(11) 0.78330(10) 0.01679(18) Uani d . 1 . .
C C4' 0.29055(17) 0.68698(14) 0.63602(13) 0.0164(2) Uani d . 1 . .
H H4' 0.1694 0.6308 0.6268 0.020 Uiso calc R 1 . .
C C5' 0.38899(19) 0.62807(16) 0.51813(14) 0.0207(2) Uani d . 1 . .
H H5A 0.3992 0.5170 0.5241 0.025 Uiso calc R 1 . .
H H5B 0.3139 0.6554 0.4178 0.025 Uiso calc R 1 . .
O O5' 0.57552(14) 0.69419(14) 0.54408(10) 0.0233(2) Uani d . 1 . .
H H5O 0.5973 0.7191 0.4630 0.035 Uiso calc R 1 . .

loop_
_atom_site_aniso_label
_atom_site_aniso_U_11
_atom_site_aniso_U_22
_atom_site_aniso_U_33
_atom_site_aniso_U_12
_atom_site_aniso_U_13
_atom_site_aniso_U_23
N1 0.0163(4) 0.0401(7) 0.0150(5) -0.0003(5) 0.0038(4) -0.0023(5)
C2 0.0167(5) 0.0363(7) 0.0160(5) 0.0025(5) 0.0013(4) -0.0039(5)
N3 0.0192(4) 0.0283(5) 0.0118(4) 0.0042(4) 0.0010(3) -0.0022(4)
C4 0.0203(5) 0.0195(5) 0.0102(5) 0.0050(4) 0.0037(4) 0.0000(4)
C5 0.0150(4) 0.0203(5) 0.0108(4) 0.0023(4) 0.0027(3) -0.0005(4)
N6 0.0168(4) 0.0400(7) 0.0115(4) -0.0026(4) 0.0047(3) -0.0014(4)
C6 0.0150(4) 0.0264(6) 0.0129(5) 0.0025(4) 0.0038(4) -0.0005(4)
N7 0.0168(4) 0.0196(5) 0.0099(4) 0.0013(4) 0.0047(3) 0.0013(4)
N8 0.0234(5) 0.0183(5) 0.0113(4) 0.0025(4) 0.0072(3) 0.0013(4)
N9 0.0233(5) 0.0197(5) 0.0118(4) 0.0029(4) 0.0056(4) 0.0007(4)
C1' 0.0159(4) 0.0173(5) 0.0105(4) -0.0005(4) 0.0034(4) 0.0000(4)
C2' 0.0157(4) 0.0154(5) 0.0148(5) 0.0001(4) 0.0019(4) 0.0006(4)
C3' 0.0142(4) 0.0200(5) 0.0115(4) 0.0004(4) 0.0040(3) 0.0019(4)
O3' 0.0143(4) 0.0386(6) 0.0123(4) 0.0034(4) 0.0016(3) 0.0004(4)
O4' 0.0238(4) 0.0161(4) 0.0105(4) 0.0015(3) 0.0042(3) 0.0002(3)
C4' 0.0197(5) 0.0181(5) 0.0112(5) -0.0039(4) 0.0037(4) -0.0006(4)
C5' 0.0289(6) 0.0205(6) 0.0131(5) -0.0031(5) 0.0060(4) -0.0037(4)
O5' 0.0251(4) 0.0339(5) 0.0122(4) -0.0022(4) 0.0074(3) -0.0011(4)

loop_
_atom_type_symbol
_atom_type_description
_atom_type_scat_dispersion_real
_atom_type_scat_dispersion_imag
_atom_type_scat_source
C C 0.0033 0.0000 'International Tables Vol C Tables 4.2.6.8 and 6.1.1.4'
H H 0.0000 0.0000 'International Tables Vol C Tables 4.2.6.8 and 6.1.1.4'
N N 0.0061 0.0000 'International Tables Vol C Tables 4.2.6.8 and 6.1.1.4'
O O 0.0106 0.0000 'International Tables Vol C Tables 4.2.6.8 and 6.1.1.4'

loop_
_geom_angle_atom_site_label_1
_geom_angle_atom_site_label_2
_geom_angle_atom_site_label_3
_geom_angle_site_symmetry_1
_geom_angle_site_symmetry_3
_geom_angle
_geom_angle_publ_flag
C6 N1 C2 . . 119.61(12) n
N3 C2 N1 . . 128.64(12) n
N3 C2 H2 . . 115.7 n
N1 C2 H2 . . 115.7 n
C2 N3 C4 . . 111.83(10) n
N3 C4 N9 . . 126.09(10) n
N3 C4 C5 . . 125.13(11) n
N9 C4 C5 . . 108.74(10) n
N7 C5 C4 . . 104.25(10) n
N7 C5 C6 . . 137.60(11) n
C4 C5 C6 . . 118.15(11) n
C6 N6 H6A . . 120.0 n
C6 N6 H6B . . 120.0 n
H6A N6 H6B . . 120.0 n
N6 C6 N1 . . 119.36(11) n
N6 C6 C5 . . 124.36(11) y
N1 C6 C5 . . 116.28(10) n
N8 N7 C5 . . 109.81(10) n
N8 N7 C1' . . 117.76(10) y
C5 N7 C1' . . 131.66(10) y
N9 N8 N7 . . 109.02(10) y
N8 N9 C4 . . 108.17(10) n
O4' C1' N7 . . 108.47(9) n
O4' C1' C2' . . 105.54(9) n
N7 C1' C2' . . 113.12(10) n
O4' C1' H1' . . 109.9 n
N7 C1' H1' . . 109.9 n
C2' C1' H1' . . 109.9 n
C1' C2' C3' . . 103.24(10) n
C1' C2' H2A . . 111.1 n
C3' C2' H2A . . 111.1 n
C1' C2' H2B . . 111.1 n
C3' C2' H2B . . 111.1 n
H2A C2' H2B . . 109.1 n
O3' C3' C2' . . 109.48(9) n
O3' C3' C4' . . 111.46(10) n
C2' C3' C4' . . 103.94(9) n
O3' C3' H3' . . 110.6 n
C2' C3' H3' . . 110.6 n
C4' C3' H3' . . 110.6 n
C3' O3' H3O . . 109.5 n
C1' O4' C4' . . 105.52(9) n
O4' C4' C5' . . 107.50(10) n
O4' C4' C3' . . 106.26(9) n
C5' C4' C3' . . 115.98(10) n
O4' C4' H4' . . 109.0 n
C5' C4' H4' . . 109.0 n
C3' C4' H4' . . 109.0 n
O5' C5' C4' . . 108.99(10) n
O5' C5' H5A . . 109.9 n
C4' C5' H5A . . 109.9 n
O5' C5' H5B . . 109.9 n
C4' C5' H5B . . 109.9 n
H5A C5' H5B . . 108.3 n
C5' O5' H5O . . 109.5 n

loop_
_geom_bond_atom_site_label_1
_geom_bond_atom_site_label_2
_geom_bond_site_symmetry_2
_geom_bond_distance
_geom_bond_publ_flag
N1 C6 . 1.3462(15) n
N1 C2 . 1.3469(16) n
C2 N3 . 1.3285(17) n
C2 H2 . 0.9300 n
N3 C4 . 1.3542(16) n
C4 N9 . 1.3672(16) n
C4 C5 . 1.3872(15) n
C5 N7 . 1.3705(14) n
C5 C6 . 1.4275(16) n
N6 C6 . 1.3323(14) y
N6 H6A . 0.8600 n
N6 H6B . 0.8600 n
N7 N8 . 1.3464(13) y
N7 C1' . 1.4586(14) y
N8 N9 . 1.3113(15) y
C1' O4' . 1.4132(14) n
C1' C2' . 1.5215(17) n
C1' H1' . 0.9800 n
C2' C3' . 1.5286(16) n
C2' H2A . 0.9700 n
C2' H2B . 0.9700 n
C3' O3' . 1.4218(14) n
C3' C4' . 1.5499(17) n
C3' H3' . 0.9800 n
O3' H3O . 0.8200 n
O4' C4' . 1.4503(15) n
C4' C5' . 1.5093(17) n
C4' H4' . 0.9800 n
C5' O5' . 1.4181(16) n
C5' H5A . 0.9700 n
C5' H5B . 0.9700 n
O5' H5O . 0.8200 n

loop_
_geom_hbond_atom_site_label_D
_geom_hbond_atom_site_label_H
_geom_hbond_atom_site_label_A
_geom_hbond_site_symmetry_A
_geom_hbond_distance_DH
_geom_hbond_distance_HA
_geom_hbond_distance_DA
_geom_hbond_angle_DHA
N6 H6B O5' . 0.86 2.12 2.8194(15) 137.7
N6 H6B O4' . 0.86 2.44 3.1676(15) 143.0
N6 H6A O3' 1_655 0.86 2.08 2.9211(14) 164.4
O3' H3O N3 1_454 0.82 2.01 2.8184(14) 170.2
O5' H5O N9 1_554 0.82 1.98 2.8027(14) 175.9

loop_
_geom_torsion_atom_site_label_1
_geom_torsion_atom_site_label_2
_geom_torsion_atom_site_label_3
_geom_torsion_atom_site_label_4
_geom_torsion_site_symmetry_1
_geom_torsion_site_symmetry_2
_geom_torsion_site_symmetry_3
_geom_torsion_site_symmetry_4
_geom_torsion
_geom_torsion_publ_flag
C6 N1 C2 N3 . . . . 0.1(3) n
N1 C2 N3 C4 . . . . -3.5(2) n
C2 N3 C4 N9 . . . . -175.89(13) n
C2 N3 C4 C5 . . . . 1.42(19) n
N3 C4 C5 N7 . . . . -177.14(12) n
N9 C4 C5 N7 . . . . 0.57(13) n
N3 C4 C5 C6 . . . . 3.57(19) n
N9 C4 C5 C6 . . . . -178.73(11) n
C2 N1 C6 N6 . . . . -175.31(14) y
C2 N1 C6 C5 . . . . 5.1(2) n
N7 C5 C6 N6 . . . . -5.3(3) n
C4 C5 C6 N6 . . . . 173.72(13) n
N7 C5 C6 N1 . . . . 174.26(15) n
C4 C5 C6 N1 . . . . -6.75(18) n
C4 C5 N7 N8 . . . . 0.15(13) n
C6 C5 N7 N8 . . . . 179.24(15) n
C4 C5 N7 C1' . . . . 169.60(12) n
C6 C5 N7 C1' . . . . -11.3(2) n
C5 N7 N8 N9 . . . . -0.85(14) n
C1' N7 N8 N9 . . . . -171.95(10) n
N7 N8 N9 C4 . . . . 1.19(14) n
N3 C4 N9 N8 . . . . 176.57(12) n
C5 C4 N9 N8 . . . . -1.10(14) n
N8 N7 C1' O4' . . . . -127.06(11) y
C5 N7 C1' O4' . . . . 64.17(16) y
N8 N7 C1' C2' . . . . 116.20(12) n
C5 N7 C1' C2' . . . . -52.56(17) n
O4' C1' C2' C3' . . . . 33.80(11) n
N7 C1' C2' C3' . . . . 152.25(9) n
C1' C2' C3' O3' . . . . 105.17(11) n
C1' C2' C3' C4' . . . . -14.01(11) n
N7 C1' O4' C4' . . . . -162.33(9) n
C2' C1' O4' C4' . . . . -40.81(11) n
C1' O4' C4' C5' . . . . 155.88(10) n
C1' O4' C4' C3' . . . . 31.10(12) n
O3' C3' C4' O4' . . . . -127.10(10) n
C2' C3' C4' O4' . . . . -9.28(11) n
O3' C3' C4' C5' . . . . 113.53(11) n
C2' C3' C4' C5' . . . . -128.66(11) n
O4' C4' C5' O5' . . . . -54.35(13) y
C3' C4' C5' O5' . . . . 64.36(14) y

loop_
_cod_related_entry_id
_cod_related_entry_database
_cod_related_entry_code
1 ChemSpider 30654262
